data_2016506
loop_
_publ_author_name
'Britton, Doyle'

_publ_section_title
;
 3,4,6-Trichloro-5-cyano-2-hydroxybenzamide
;
_journal_coeditor_code LN3085
_journal_issue 3
_journal_name_full 'Acta Crystallographica Section C'
_journal_page_first o109
_journal_page_last o110
_journal_paper_doi 10.1107/S0108270108001017
_journal_volume 64
_journal_year 2008
_chemical_formula_iupac 'C8 H3 Cl3 N2 O2'
_chemical_formula_moiety 'C8 H3 Cl3 N2 O2'
_chemical_formula_sum 'C8 H3 Cl3 N2 O2'
_chemical_formula_weight 265.47
_chemical_name_systematic
;
3,4,6-Trichloro-5-cyano-2-hydroxybenzamide
;
_space_group_IT_number 2
_symmetry_cell_setting triclinic
_symmetry_space_group_name_Hall '-P 1'
_symmetry_space_group_name_H-M 'P -1'
_atom_sites_solution_hydrogens difmap
_atom_sites_solution_primary direct
_atom_sites_solution_secondary difmap
_audit_creation_method SHELXTL
_cell_angle_alpha 109.1960(10)
_cell_angle_beta 94.9370(10)
_cell_angle_gamma 104.0760(10)
_cell_formula_units_Z 2
_cell_length_a 6.3020(6)
_cell_length_b 9.0437(8)
_cell_length_c 9.3822(9)
_cell_measurement_reflns_used 2326
_cell_measurement_temperature 174(2)
_cell_measurement_theta_max 27.4
_cell_measurement_theta_min 2.3
_cell_volume 481.72(8)
_computing_cell_refinement 'SAINT (Bruker, 2003)'
_computing_data_collection 'SMART (Bruker, 2003)'
_computing_data_reduction 'SAINT (Bruker, 2003)'
_computing_molecular_graphics 'SHELXTL (Sheldrick, 2008)'
_computing_publication_material 'SHELXTL (Sheldrick, 2008)'
_computing_structure_refinement 'SHELXTL (Sheldrick, 2008)'
_computing_structure_solution 'SHELXTL (Sheldrick, 2008)'
_diffrn_ambient_temperature 174(2)
_diffrn_measured_fraction_theta_full 0.992
_diffrn_measured_fraction_theta_max 0.992
_diffrn_measurement_device_type 'Bruker SMART 1K CCD area-detector'
_diffrn_measurement_method \w
_diffrn_radiation_monochromator graphite
_diffrn_radiation_source 'fine-focus sealed tube'
_diffrn_radiation_type MoK\a
_diffrn_radiation_wavelength 0.71073
_diffrn_reflns_av_R_equivalents 0.0167
_diffrn_reflns_av_sigmaI/netI 0.0165
_diffrn_reflns_limit_h_max 8
_diffrn_reflns_limit_h_min -8
_diffrn_reflns_limit_k_max 11
_diffrn_reflns_limit_k_min -11
_diffrn_reflns_limit_l_max 12
_diffrn_reflns_limit_l_min -12
_diffrn_reflns_number 5659
_diffrn_reflns_theta_full 27.00
_diffrn_reflns_theta_max 27.46
_diffrn_reflns_theta_min 2.34
_diffrn_standards_decay_% 0
_diffrn_standards_number 0
_exptl_absorpt_coefficient_mu 0.927
_exptl_absorpt_correction_T_max 0.79
_exptl_absorpt_correction_T_min 0.74
_exptl_absorpt_correction_type multi-scan
_exptl_absorpt_process_details
;
[SADABS (Sheldrick, 2003; Blessing, 1995)]
;
_exptl_crystal_colour colourless
_exptl_crystal_density_diffrn 1.830
_exptl_crystal_density_method 'not measured'
_exptl_crystal_description prism
_exptl_crystal_F_000 264
_exptl_crystal_size_max 0.45
_exptl_crystal_size_mid 0.30
_exptl_crystal_size_min 0.25
_refine_diff_density_max 0.43
_refine_diff_density_min -0.22
_refine_ls_extinction_coef 0.023(2)
_refine_ls_extinction_expression Fc^*^=kFc[1+0.001xFc^2^\l^3^/sin(2\q)]^-1/4^
_refine_ls_extinction_method 'SHELXTL (Sheldrick, 2008)'
_refine_ls_goodness_of_fit_ref 1.07
_refine_ls_hydrogen_treatment refall
_refine_ls_matrix_type full
_refine_ls_number_parameters 149
_refine_ls_number_reflns 2164
_refine_ls_number_restraints 0
_refine_ls_restrained_S_all 1.07
_refine_ls_R_factor_all 0.023
_refine_ls_R_factor_gt 0.022
_refine_ls_shift/su_max 0.001
_refine_ls_shift/su_mean 0.000
_refine_ls_structure_factor_coef Fsqd
_refine_ls_weighting_details 'calc w = 1/[\s^2^(Fo^2^)+(0.031P)^2^+0.208P], where P=(Fo^2^+2Fc^2^)/3'
_refine_ls_weighting_scheme calc
_refine_ls_wR_factor_gt 0.061
_refine_ls_wR_factor_ref 0.063
_reflns_number_gt 2036
_reflns_number_total 2164
_reflns_threshold_expression I>2\s(I)
_cod_data_source_file ln3085.cif
_cod_data_source_block I
_cod_database_code 2016506
_cod_database_fobs_code 2016506

loop_
_symmetry_equiv_pos_as_xyz
'x, y, z'
'-x, -y, -z'

loop_
_atom_site_type_symbol
_atom_site_label
_atom_site_fract_x
_atom_site_fract_y
_atom_site_fract_z
_atom_site_U_iso_or_equiv
_atom_site_adp_type
_atom_site_calc_flag
_atom_site_occupancy
Cl Cl3 0.37098(6) 1.18489(4) 0.80299(4) 0.02742(11) Uani d 1
Cl Cl4 0.75184(5) 1.08721(4) 0.62495(4) 0.02395(10) Uani d 1
Cl Cl6 0.58111(6) 0.52885(4) 0.72883(4) 0.02654(11) Uani d 1
O O1 0.10836(16) 0.70392(12) 1.00184(11) 0.0247(2) Uani d 1
O O2 0.15037(17) 0.94932(12) 0.91936(11) 0.0235(2) Uani d 1
H H2 0.109(3) 0.883(2) 0.962(2) 0.040(5) Uiso d 1
N N1 0.1264(2) 0.47587(14) 0.81978(14) 0.0248(3) Uani d 1
H H11 0.037(3) 0.416(2) 0.861(2) 0.032(4) Uiso d 1
H H12 0.156(3) 0.432(2) 0.735(2) 0.033(5) Uiso d 1
N N2 0.9345(2) 0.72514(16) 0.53256(14) 0.0294(3) Uani d 1
C C1 0.3346(2) 0.74280(15) 0.82112(13) 0.0166(2) Uani d 1
C C2 0.3022(2) 0.89712(15) 0.84156(14) 0.0176(2) Uani d 1
C C3 0.4274(2) 1.00282(15) 0.77880(14) 0.0186(2) Uani d 1
C C4 0.5929(2) 0.95968(15) 0.70084(14) 0.0182(2) Uani d 1
C C5 0.6338(2) 0.80989(15) 0.68383(14) 0.0182(3) Uani d 1
C C6 0.5062(2) 0.70427(15) 0.74507(14) 0.0175(2) Uani d 1
C C7 0.1831(2) 0.63648(16) 0.88678(14) 0.0183(2) Uani d 1
C C8 0.8037(2) 0.76415(16) 0.60143(15) 0.0213(3) Uani d 1

loop_
_atom_site_aniso_label
_atom_site_aniso_U_11
_atom_site_aniso_U_22
_atom_site_aniso_U_33
_atom_site_aniso_U_12
_atom_site_aniso_U_13
_atom_site_aniso_U_23
Cl3 0.03132(19) 0.02051(17) 0.0373(2) 0.01134(13) 0.00961(14) 0.01559(14)
Cl4 0.02459(17) 0.02381(17) 0.02327(17) -0.00040(13) 0.00747(12) 0.01283(13)
Cl6 0.02574(18) 0.02134(17) 0.0402(2) 0.01189(13) 0.01471(14) 0.01511(14)
O1 0.0302(5) 0.0209(5) 0.0235(5) 0.0048(4) 0.0154(4) 0.0082(4)
O2 0.0253(5) 0.0230(5) 0.0290(5) 0.0119(4) 0.0160(4) 0.0119(4)
N1 0.0310(6) 0.0178(5) 0.0258(6) 0.0035(5) 0.0160(5) 0.0082(5)
N2 0.0275(6) 0.0319(7) 0.0285(6) 0.0076(5) 0.0134(5) 0.0090(5)
C1 0.0169(6) 0.0176(6) 0.0161(5) 0.0039(5) 0.0057(4) 0.0074(5)
C2 0.0169(6) 0.0191(6) 0.0170(6) 0.0053(5) 0.0051(5) 0.0063(5)
C3 0.0204(6) 0.0170(6) 0.0204(6) 0.0056(5) 0.0044(5) 0.0087(5)
C4 0.0182(6) 0.0192(6) 0.0165(5) 0.0010(5) 0.0040(5) 0.0085(5)
C5 0.0166(6) 0.0206(6) 0.0168(6) 0.0037(5) 0.0062(5) 0.0064(5)
C6 0.0181(6) 0.0163(6) 0.0184(6) 0.0054(5) 0.0047(5) 0.0061(5)
C7 0.0178(6) 0.0198(6) 0.0187(6) 0.0035(5) 0.0061(5) 0.0095(5)
C8 0.0203(6) 0.0219(6) 0.0195(6) 0.0025(5) 0.0059(5) 0.0068(5)

loop_
_atom_type_symbol
_atom_type_description
_atom_type_scat_dispersion_real
_atom_type_scat_dispersion_imag
_atom_type_scat_source
C C 0.0033 0.0016 'International Tables Vol C Tables 4.2.6.8 and 6.1.1.4'
H H 0.0000 0.0000 'International Tables Vol C Tables 4.2.6.8 and 6.1.1.4'
N N 0.0061 0.0033 'International Tables Vol C Tables 4.2.6.8 and 6.1.1.4'
O O 0.0106 0.0060 'International Tables Vol C Tables 4.2.6.8 and 6.1.1.4'
Cl Cl 0.1484 0.1585 'International Tables Vol C Tables 4.2.6.8 and 6.1.1.4'

loop_
_geom_angle_atom_site_label_1
_geom_angle_atom_site_label_2
_geom_angle_atom_site_label_3
_geom_angle
C2 O2 H2 104.4(13)
C7 N1 H11 118.0(11)
C7 N1 H12 121.6(13)
H11 N1 H12 119.7(17)
C6 C1 C2 117.43(11)
C6 C1 C7 126.05(11)
C2 C1 C7 116.51(11)
O2 C2 C3 116.57(11)
O2 C2 C1 122.22(11)
C3 C2 C1 121.20(11)
C4 C3 C2 119.98(12)
C4 C3 Cl3 121.72(10)
C2 C3 Cl3 118.30(10)
C3 C4 C5 119.89(11)
C3 C4 Cl4 121.23(10)
C5 C4 Cl4 118.87(10)
C6 C5 C4 119.76(11)
C6 C5 C8 120.28(12)
C4 C5 C8 119.94(11)
C1 C6 C5 121.61(11)
C1 C6 Cl6 122.11(10)
C5 C6 Cl6 116.21(9)
O1 C7 N1 121.54(12)
O1 C7 C1 118.40(11)
N1 C7 C1 120.02(11)
N2 C8 C5 178.17(15)

loop_
_geom_bond_atom_site_label_1
_geom_bond_atom_site_label_2
_geom_bond_distance
Cl3 C3 1.7153(13)
Cl4 C4 1.7151(12)
Cl6 C6 1.7263(13)
O1 C7 1.2464(15)
O2 C2 1.3360(15)
O2 H2 0.83(2)
N1 C7 1.3194(17)
N1 H11 0.891(19)
N1 H12 0.823(19)
N2 C8 1.1424(17)
C1 C6 1.3975(17)
C1 C2 1.4127(17)
C1 C7 1.5033(16)
C2 C3 1.4023(18)
C3 C4 1.3841(18)
C4 C5 1.4006(18)
C5 C6 1.3983(17)
C5 C8 1.4362(17)

loop_
_geom_torsion_atom_site_label_1
_geom_torsion_atom_site_label_2
_geom_torsion_atom_site_label_3
_geom_torsion_atom_site_label_4
_geom_torsion
C6 C1 C2 O2 -176.57(12)
C7 C1 C2 O2 2.15(18)
C6 C1 C2 C3 4.26(18)
C7 C1 C2 C3 -177.02(11)
O2 C2 C3 C4 177.93(12)
C1 C2 C3 C4 -2.85(19)
O2 C2 C3 Cl3 -1.53(16)
C1 C2 C3 Cl3 177.69(10)
C2 C3 C4 C5 0.48(19)
Cl3 C3 C4 C5 179.92(10)
C2 C3 C4 Cl4 -179.07(9)
Cl3 C3 C4 Cl4 0.37(16)
C3 C4 C5 C6 0.34(19)
Cl4 C4 C5 C6 179.90(10)
C3 C4 C5 C8 179.27(12)
Cl4 C4 C5 C8 -1.16(17)
C2 C1 C6 C5 -3.44(18)
C7 C1 C6 C5 177.98(12)
C2 C1 C6 Cl6 173.60(9)
C7 C1 C6 Cl6 -4.99(18)
C4 C5 C6 C1 1.21(19)
C8 C5 C6 C1 -177.72(12)
C4 C5 C6 Cl6 -175.99(10)
C8 C5 C6 Cl6 5.08(16)
C6 C1 C7 O1 149.53(13)
C2 C1 C7 O1 -29.06(17)
C6 C1 C7 N1 -32.67(19)
C2 C1 C7 N1 148.73(13)

loop_
_cod_related_entry_id
_cod_related_entry_database
_cod_related_entry_code
1 ChemSpider 21118933
